data_1504483
loop_
_publ_author_name
'Bharathi, Pandi'
'Comins, Daniel L.'

_publ_contact_author 'Daniel L. Comins'
_publ_section_title
;
 Asymmetric synthesis of C2-symmetric vicinal diamines via reductive
 dimerization of N-acylpyridinium and related salts.
;
_journal_issue 2
_journal_name_full 'Organic letters'
_journal_page_first 221
_journal_page_last 223
_journal_paper_doi 10.1021/ol702595d
_journal_volume 10
_journal_year 2008
_chemical_formula_sum 'C60 H92 N2 O6 Si2'
_chemical_formula_weight 993.54
_chemical_melting_point 110
_chemical_name_systematic
;(2R,2'R)-4,4'-Dioxo-5,5'-bis-(triisopropylsilanyl)-3,4,3',4'-tetrahydro-
  2H,2'H-['2,2']bipyridinyl-1,1'-dicarboxylic acid bis-[(1S,2R)-
  2-(1-methyl-1-phenylethyl)-cyclohexyl] ester  
;
_space_group_IT_number 19
_symmetry_cell_setting orthorhombic
_symmetry_space_group_name_Hall 'P 2ac 2ab'
_symmetry_space_group_name_H-M 'P 21 21 21'
_atom_sites_solution_hydrogens geom
_atom_sites_solution_primary direct
_atom_sites_solution_secondary difmap
_audit_creation_method SHELXL-97
_cell_angle_alpha 90.00
_cell_angle_beta 90.00
_cell_angle_gamma 90.00
_cell_formula_units_Z 4
_cell_length_a 13.3273(4)
_cell_length_b 16.5368(5)
_cell_length_c 26.0268(7)
_cell_measurement_reflns_used 9722
_cell_measurement_temperature 110
_cell_measurement_theta_max 23.05
_cell_measurement_theta_min 2.19
_cell_volume 5736.1(3)
_computing_cell_refinement SAINT
_computing_data_collection Apex2
_computing_data_reduction SAINT
_computing_molecular_graphics NRCVAX
_computing_publication_material cif2tables.py
_computing_structure_refinement XL
_computing_structure_solution SIR92
_diffrn_ambient_temperature 110
_diffrn_measured_fraction_theta_full 0.999
_diffrn_measured_fraction_theta_max 0.999
_diffrn_measurement_device_type 'Bruker-Nonius X8 Apex2'
_diffrn_measurement_method 'omega and phi scans'
_diffrn_radiation_monochromator graphite
_diffrn_radiation_source 'fine-focus sealed tube'
_diffrn_radiation_type MoK\a
_diffrn_radiation_wavelength 0.71070
_diffrn_reflns_av_R_equivalents 0.0471
_diffrn_reflns_av_sigmaI/netI 0.0249
_diffrn_reflns_limit_h_max 15
_diffrn_reflns_limit_h_min -15
_diffrn_reflns_limit_k_max 18
_diffrn_reflns_limit_k_min -18
_diffrn_reflns_limit_l_max 29
_diffrn_reflns_limit_l_min -29
_diffrn_reflns_number 131513
_diffrn_reflns_theta_full 23.74
_diffrn_reflns_theta_max 23.74
_diffrn_reflns_theta_min 1.96
_exptl_absorpt_coefficient_mu 0.112
_exptl_absorpt_correction_T_max 0.9824
_exptl_absorpt_correction_T_min 0.9715
_exptl_absorpt_correction_type multi-scan
_exptl_absorpt_process_details SADABS
_exptl_crystal_colour colourless
_exptl_crystal_density_diffrn 1.150
_exptl_crystal_density_method 'not measured'
_exptl_crystal_description prism
_exptl_crystal_F_000 2168
_exptl_crystal_preparation '1:1 MeOH/Et2O'
_exptl_crystal_size_max 0.26
_exptl_crystal_size_mid 0.22
_exptl_crystal_size_min 0.16
_refine_diff_density_max 0.389
_refine_diff_density_min -0.411
_refine_diff_density_rms 0.035
_refine_ls_abs_structure_details 'Flack H D (1983), Acta Cryst. A39, 876-881'
_refine_ls_abs_structure_Flack -0.05(9)
_refine_ls_extinction_method none
_refine_ls_goodness_of_fit_ref 1.031
_refine_ls_hydrogen_treatment constr
_refine_ls_matrix_type full
_refine_ls_number_parameters 647
_refine_ls_number_reflns 8712
_refine_ls_number_restraints 0
_refine_ls_restrained_S_all 1.031
_refine_ls_R_factor_all 0.0398
_refine_ls_R_factor_gt 0.0348
_refine_ls_shift/su_max 0.001
_refine_ls_shift/su_mean 0.000
_refine_ls_structure_factor_coef Fsqd
_refine_ls_weighting_details 'calc w=1/[\s^2^(Fo^2^)+(0.0402P)^2^+2.1457P] where P=(Fo^2^+2Fc^2^)/3'
_refine_ls_weighting_scheme calc
_refine_ls_wR_factor_gt 0.0805
_refine_ls_wR_factor_ref 0.0833
_reflns_number_gt 8026
_reflns_number_total 8712
_reflns_threshold_expression >2sigma(I)
_cod_data_source_file ol702595d-file001.cif
_cod_data_source_block 3
_cod_database_code 1504483

loop_
_symmetry_equiv_pos_as_xyz
'x, y, z'
'x+1/2, -y+1/2, -z'
'-x, y+1/2, -z+1/2'
'-x+1/2, -y, z+1/2'

loop_
_atom_site_label
_atom_site_type_symbol
_atom_site_fract_x
_atom_site_fract_y
_atom_site_fract_z
_atom_site_U_iso_or_equiv
_atom_site_adp_type
_atom_site_occupancy
_atom_site_symmetry_multiplicity
_atom_site_calc_flag
_atom_site_refinement_flags
Si1 Si 0.89029(5) 0.20769(4) 0.78360(2) 0.02385(14) Uani 1 1 d .
Si2 Si 0.37927(5) 0.08613(4) 0.53443(2) 0.02629(15) Uani 1 1 d .
O1 O 0.79870(12) 0.30821(9) 0.69469(6) 0.0339(4) Uani 1 1 d .
O2 O 0.48419(11) 0.24617(9) 0.57099(6) 0.0292(4) Uani 1 1 d .
O3 O 0.79365(11) -0.06323(8) 0.68371(5) 0.0242(3) Uani 1 1 d .
O4 O 0.70766(11) -0.02504(8) 0.61270(5) 0.0221(3) Uani 1 1 d .
O5 O 0.48672(12) -0.05887(9) 0.70610(6) 0.0275(4) Uani 1 1 d .
O6 O 0.57630(11) 0.02898(8) 0.75469(5) 0.0218(3) Uani 1 1 d .
N1 N 0.74784(12) 0.06865(10) 0.67116(6) 0.0188(4) Uani 1 1 d .
N2 N 0.52588(13) 0.06679(10) 0.67570(6) 0.0188(4) Uani 1 1 d .
C1 C 0.68308(15) 0.12819(12) 0.64528(8) 0.0190(5) Uani 1 1 d .
H1 H 0.6633 0.1064 0.6109 0.023 Uiso 1 1 calc R
C2 C 0.74360(16) 0.20499(13) 0.63747(8) 0.0210(5) Uani 1 1 d .
H2A H 0.7990 0.1941 0.6131 0.025 Uiso 1 1 calc R
H2B H 0.7000 0.2471 0.6222 0.025 Uiso 1 1 calc R
C3 C 0.78671(15) 0.23604(13) 0.68730(8) 0.0226(5) Uani 1 1 d .
C4 C 0.82054(16) 0.17428(12) 0.72437(8) 0.0217(5) Uani 1 1 d .
C5 C 0.80458(15) 0.09553(12) 0.71243(8) 0.0196(5) Uani 1 1 d .
H5 H 0.8345 0.0558 0.7339 0.024 Uiso 1 1 calc R
C6 C 0.58727(15) 0.14106(12) 0.67783(8) 0.0192(5) Uani 1 1 d .
H6 H 0.6066 0.1522 0.7143 0.023 Uiso 1 1 calc R
C7 C 0.52316(16) 0.21047(12) 0.65776(8) 0.0203(5) Uani 1 1 d .
H7A H 0.4646 0.2182 0.6806 0.024 Uiso 1 1 calc R
H7B H 0.5630 0.2610 0.6579 0.024 Uiso 1 1 calc R
C8 C 0.48717(15) 0.19314(13) 0.60370(8) 0.0222(5) Uani 1 1 d .
C9 C 0.45141(15) 0.11027(13) 0.59495(8) 0.0223(5) Uani 1 1 d .
C10 C 0.46767(16) 0.05508(13) 0.63219(8) 0.0207(5) Uani 1 1 d .
H10 H 0.4365 0.0038 0.6283 0.025 Uiso 1 1 calc R
C11 C 0.75309(16) -0.01266(12) 0.65787(8) 0.0187(5) Uani 1 1 d .
C12 C 0.70114(18) -0.10816(12) 0.59326(8) 0.0251(5) Uani 1 1 d .
H12 H 0.7280 -0.1469 0.6193 0.030 Uiso 1 1 calc R
C13 C 0.76123(18) -0.11453(13) 0.54315(8) 0.0272(5) Uani 1 1 d .
H13 H 0.7365 -0.0707 0.5199 0.033 Uiso 1 1 calc R
C14 C 0.7343(2) -0.19573(15) 0.51762(9) 0.0399(7) Uani 1 1 d .
H14A H 0.7689 -0.1993 0.4840 0.048 Uiso 1 1 calc R
H14B H 0.7594 -0.2404 0.5394 0.048 Uiso 1 1 calc R
C15 C 0.6223(2) -0.20675(16) 0.50931(10) 0.0462(7) Uani 1 1 d .
H15A H 0.5972 -0.1642 0.4858 0.055 Uiso 1 1 calc R
H15B H 0.6097 -0.2599 0.4930 0.055 Uiso 1 1 calc R
C16 C 0.5662(2) -0.20210(16) 0.55986(10) 0.0471(7) Uani 1 1 d .
H16A H 0.5869 -0.2473 0.5825 0.056 Uiso 1 1 calc R
H16B H 0.4931 -0.2067 0.5536 0.056 Uiso 1 1 calc R
C17 C 0.58942(18) -0.12136(14) 0.58583(9) 0.0330(6) Uani 1 1 d .
H17A H 0.5619 -0.0769 0.5646 0.040 Uiso 1 1 calc R
H17B H 0.5557 -0.1196 0.6197 0.040 Uiso 1 1 calc R
C18 C 0.87695(18) -0.10234(13) 0.54932(8) 0.0290(5) Uani 1 1 d .
C19 C 0.9291(2) -0.11925(16) 0.49718(9) 0.0390(6) Uani 1 1 d .
H19A H 0.8937 -0.0904 0.4698 0.058 Uiso 1 1 calc R
H19B H 0.9279 -0.1775 0.4901 0.058 Uiso 1 1 calc R
H19C H 0.9989 -0.1006 0.4987 0.058 Uiso 1 1 calc R
C20 C 0.9216(2) -0.16253(15) 0.58819(10) 0.0404(7) Uani 1 1 d .
H20A H 0.9948 -0.1575 0.5884 0.061 Uiso 1 1 calc R
H20B H 0.9029 -0.2177 0.5784 0.061 Uiso 1 1 calc R
H20C H 0.8954 -0.1507 0.6226 0.061 Uiso 1 1 calc R
C21 C 0.90437(16) -0.01506(13) 0.56262(8) 0.0256(5) Uani 1 1 d .
C22 C 0.87951(19) 0.04741(13) 0.52882(9) 0.0294(5) Uani 1 1 d .
H22 H 0.8383 0.0356 0.5000 0.035 Uiso 1 1 calc R
C23 C 0.91278(18) 0.12579(14) 0.53582(10) 0.0319(6) Uani 1 1 d .
H23 H 0.8960 0.1666 0.5116 0.038 Uiso 1 1 calc R
C24 C 0.97087(18) 0.14436(15) 0.57847(10) 0.0360(6) Uani 1 1 d .
H24 H 0.9946 0.1979 0.5835 0.043 Uiso 1 1 calc R
C25 C 0.99355(17) 0.08526(16) 0.61296(10) 0.0360(6) Uani 1 1 d .
H25 H 1.0317 0.0983 0.6427 0.043 Uiso 1 1 calc R
C26 C 0.96174(17) 0.00628(15) 0.60539(9) 0.0320(6) Uani 1 1 d .
H26 H 0.9793 -0.0340 0.6298 0.038 Uiso 1 1 calc R
C27 C 0.95145(17) 0.11475(13) 0.81322(9) 0.0279(5) Uani 1 1 d .
H27 H 0.8980 0.0729 0.8176 0.034 Uiso 1 1 calc R
C28 C 1.03399(18) 0.07766(14) 0.77965(10) 0.0337(6) Uani 1 1 d .
H28A H 1.0900 0.1158 0.7767 0.051 Uiso 1 1 calc R
H28B H 1.0070 0.0661 0.7454 0.051 Uiso 1 1 calc R
H28C H 1.0578 0.0274 0.7954 0.051 Uiso 1 1 calc R
C29 C 0.9953(2) 0.13253(15) 0.86647(9) 0.0399(7) Uani 1 1 d .
H29A H 1.0219 0.0825 0.8814 0.060 Uiso 1 1 calc R
H29B H 0.9426 0.1542 0.8888 0.060 Uiso 1 1 calc R
H29C H 1.0495 0.1723 0.8633 0.060 Uiso 1 1 calc R
C30 C 0.99373(18) 0.28208(14) 0.76833(9) 0.0328(6) Uani 1 1 d .
H30 H 1.0486 0.2703 0.7934 0.039 Uiso 1 1 calc R
C31 C 1.04036(19) 0.27045(16) 0.71516(10) 0.0422(7) Uani 1 1 d .
H31A H 0.9923 0.2873 0.6888 0.063 Uiso 1 1 calc R
H31B H 1.0573 0.2133 0.7102 0.063 Uiso 1 1 calc R
H31C H 1.1013 0.3033 0.7124 0.063 Uiso 1 1 calc R
C32 C 0.9670(2) 0.37175(14) 0.77627(12) 0.0461(7) Uani 1 1 d .
H32A H 1.0280 0.4046 0.7737 0.069 Uiso 1 1 calc R
H32B H 0.9370 0.3790 0.8103 0.069 Uiso 1 1 calc R
H32C H 0.9190 0.3888 0.7499 0.069 Uiso 1 1 calc R
C33 C 0.79613(19) 0.24910(14) 0.83181(9) 0.0342(6) Uani 1 1 d .
H33 H 0.8351 0.2756 0.8600 0.041 Uiso 1 1 calc R
C34 C 0.7234(2) 0.31255(16) 0.80996(11) 0.0454(7) Uani 1 1 d .
H34A H 0.6816 0.2877 0.7833 0.068 Uiso 1 1 calc R
H34B H 0.7618 0.3573 0.7950 0.068 Uiso 1 1 calc R
H34C H 0.6806 0.3332 0.8376 0.068 Uiso 1 1 calc R
C35 C 0.7349(2) 0.18144(17) 0.85594(11) 0.0456(7) Uani 1 1 d .
H35A H 0.6870 0.2044 0.8805 0.068 Uiso 1 1 calc R
H35B H 0.7799 0.1440 0.8739 0.068 Uiso 1 1 calc R
H35C H 0.6983 0.1523 0.8290 0.068 Uiso 1 1 calc R
C36 C 0.52693(16) 0.00569(13) 0.71250(8) 0.0210(5) Uani 1 1 d .
C37 C 0.58552(17) -0.03037(13) 0.79666(8) 0.0227(5) Uani 1 1 d .
H37 H 0.5516 -0.0819 0.7865 0.027 Uiso 1 1 calc R
C38 C 0.53608(17) 0.00326(13) 0.84508(8) 0.0226(5) Uani 1 1 d .
H38 H 0.5699 0.0557 0.8532 0.027 Uiso 1 1 calc R
C39 C 0.56036(17) -0.05584(13) 0.88937(8) 0.0269(5) Uani 1 1 d .
H39A H 0.5326 -0.0338 0.9218 0.032 Uiso 1 1 calc R
H39B H 0.5268 -0.1082 0.8826 0.032 Uiso 1 1 calc R
C40 C 0.67249(18) -0.07062(14) 0.89629(8) 0.0304(6) Uani 1 1 d .
H40A H 0.7058 -0.0194 0.9061 0.036 Uiso 1 1 calc R
H40B H 0.6831 -0.1101 0.9243 0.036 Uiso 1 1 calc R
C41 C 0.7191(2) -0.10257(15) 0.84725(9) 0.0339(6) Uani 1 1 d .
H41A H 0.6915 -0.1568 0.8395 0.041 Uiso 1 1 calc R
H41B H 0.7926 -0.1080 0.8518 0.041 Uiso 1 1 calc R
C42 C 0.69731(18) -0.04526(14) 0.80273(8) 0.0284(5) Uani 1 1 d .
H42A H 0.7318 0.0069 0.8088 0.034 Uiso 1 1 calc R
H42B H 0.7242 -0.0687 0.7705 0.034 Uiso 1 1 calc R
C43 C 0.42173(17) 0.02084(13) 0.84045(9) 0.0264(5) Uani 1 1 d .
C44 C 0.3792(2) 0.04578(14) 0.89337(9) 0.0334(6) Uani 1 1 d .
H44A H 0.3104 0.0656 0.8892 0.050 Uiso 1 1 calc R
H44B H 0.4210 0.0887 0.9081 0.050 Uiso 1 1 calc R
H44C H 0.3793 -0.0011 0.9164 0.050 Uiso 1 1 calc R
C45 C 0.36353(19) -0.05367(15) 0.82297(10) 0.0372(6) Uani 1 1 d .
H45A H 0.3785 -0.0991 0.8460 0.056 Uiso 1 1 calc R
H45B H 0.3833 -0.0677 0.7878 0.056 Uiso 1 1 calc R
H45C H 0.2914 -0.0421 0.8239 0.056 Uiso 1 1 calc R
C46 C 0.40006(16) 0.09523(14) 0.80584(8) 0.0277(5) Uani 1 1 d .
C47 C 0.32677(18) 0.09376(18) 0.76775(10) 0.0394(6) Uani 1 1 d .
H47 H 0.2968 0.0439 0.7582 0.047 Uiso 1 1 calc R
C48 C 0.2971(2) 0.1650(2) 0.74352(11) 0.0502(8) Uani 1 1 d .
H48 H 0.2471 0.1631 0.7176 0.060 Uiso 1 1 calc R
C49 C 0.3395(2) 0.23782(19) 0.75675(11) 0.0499(8) Uani 1 1 d .
H49 H 0.3167 0.2864 0.7412 0.060 Uiso 1 1 calc R
C50 C 0.4148(2) 0.23991(15) 0.79255(10) 0.0428(7) Uani 1 1 d .
H50 H 0.4464 0.2897 0.8009 0.051 Uiso 1 1 calc R
C51 C 0.44474(19) 0.16900(13) 0.81662(9) 0.0318(6) Uani 1 1 d .
H51 H 0.4974 0.1711 0.8412 0.038 Uiso 1 1 calc R
C52 C 0.4715(2) 0.0891(3) 0.47931(11) 0.0932(15) Uani 1 1 d .
H52 H 0.4873 0.1477 0.4840 0.112 Uiso 1 1 calc R
C53 C 0.5656(3) 0.0660(5) 0.48345(14) 0.166(3) Uani 1 1 d .
H53A H 0.5682 0.0075 0.4897 0.248 Uiso 1 1 calc R
H53B H 0.5973 0.0945 0.5122 0.248 Uiso 1 1 calc R
H53C H 0.6014 0.0786 0.4516 0.248 Uiso 1 1 calc R
C54 C 0.4282(3) 0.1004(3) 0.42623(11) 0.0751(11) Uani 1 1 d .
H54A H 0.4829 0.1058 0.4013 0.113 Uiso 1 1 calc R
H54B H 0.3868 0.1494 0.4256 0.113 Uiso 1 1 calc R
H54C H 0.3868 0.0535 0.4173 0.113 Uiso 1 1 calc R
C55 C 0.3274(2) -0.01921(15) 0.54416(11) 0.0438(7) Uani 1 1 d .
H55 H 0.3836 -0.0509 0.5598 0.053 Uiso 1 1 calc R
C56 C 0.2994(3) -0.0645(2) 0.49546(14) 0.0801(12) Uani 1 1 d .
H56A H 0.2758 -0.1188 0.5044 0.120 Uiso 1 1 calc R
H56B H 0.3583 -0.0686 0.4731 0.120 Uiso 1 1 calc R
H56C H 0.2459 -0.0352 0.4775 0.120 Uiso 1 1 calc R
C57 C 0.2418(2) -0.02357(17) 0.58317(12) 0.0515(8) Uani 1 1 d .
H57A H 0.1825 0.0038 0.5692 0.077 Uiso 1 1 calc R
H57B H 0.2624 0.0030 0.6151 0.077 Uiso 1 1 calc R
H57C H 0.2256 -0.0803 0.5902 0.077 Uiso 1 1 calc R
C58 C 0.27933(17) 0.16595(14) 0.52484(9) 0.0294(5) Uani 1 1 d .
H58 H 0.3137 0.2128 0.5081 0.035 Uiso 1 1 calc R
C59 C 0.23534(18) 0.19839(15) 0.57507(10) 0.0360(6) Uani 1 1 d .
H59A H 0.1889 0.2428 0.5675 0.054 Uiso 1 1 calc R
H59B H 0.2897 0.2182 0.5971 0.054 Uiso 1 1 calc R
H59C H 0.1992 0.1550 0.5928 0.054 Uiso 1 1 calc R
C60 C 0.19436(19) 0.14103(16) 0.48810(10) 0.0379(6) Uani 1 1 d .
H60A H 0.1539 0.0985 0.5041 0.057 Uiso 1 1 calc R
H60B H 0.2232 0.1207 0.4560 0.057 Uiso 1 1 calc R
H60C H 0.1519 0.1880 0.4808 0.057 Uiso 1 1 calc R

loop_
_atom_site_aniso_label
_atom_site_aniso_U_11
_atom_site_aniso_U_22
_atom_site_aniso_U_33
_atom_site_aniso_U_23
_atom_site_aniso_U_13
_atom_site_aniso_U_12
Si1 0.0260(3) 0.0193(3) 0.0262(3) -0.0014(3) -0.0067(3) -0.0021(3)
Si2 0.0261(3) 0.0311(3) 0.0217(3) -0.0029(3) -0.0040(3) 0.0018(3)
O1 0.0381(10) 0.0184(9) 0.0452(10) -0.0004(7) -0.0160(8) -0.0007(7)
O2 0.0308(9) 0.0262(8) 0.0308(9) 0.0095(8) -0.0048(7) -0.0035(7)
O3 0.0317(8) 0.0196(8) 0.0213(8) -0.0003(7) -0.0020(7) 0.0035(7)
O4 0.0310(8) 0.0158(7) 0.0196(8) -0.0036(6) -0.0025(7) 0.0015(6)
O5 0.0354(9) 0.0197(8) 0.0273(9) 0.0027(7) -0.0036(7) -0.0074(7)
O6 0.0300(8) 0.0189(8) 0.0166(8) 0.0030(6) -0.0020(7) -0.0010(6)
N1 0.0221(9) 0.0171(9) 0.0173(9) -0.0027(7) -0.0016(8) 0.0000(7)
N2 0.0217(9) 0.0172(9) 0.0174(9) 0.0032(8) -0.0014(8) -0.0014(8)
C1 0.0217(11) 0.0185(11) 0.0167(11) -0.0005(9) -0.0027(9) 0.0022(9)
C2 0.0197(11) 0.0191(11) 0.0241(11) 0.0038(9) -0.0003(9) -0.0010(9)
C3 0.0182(11) 0.0206(12) 0.0291(13) 0.0001(10) -0.0022(10) -0.0006(9)
C4 0.0194(11) 0.0201(11) 0.0256(12) -0.0003(10) -0.0017(9) -0.0001(9)
C5 0.0169(10) 0.0219(11) 0.0200(11) -0.0012(10) -0.0013(9) 0.0007(9)
C6 0.0214(11) 0.0169(11) 0.0194(11) -0.0022(9) -0.0022(9) -0.0026(9)
C7 0.0202(11) 0.0173(11) 0.0234(11) 0.0013(9) 0.0010(9) -0.0010(9)
C8 0.0150(11) 0.0262(12) 0.0255(12) 0.0035(11) 0.0009(9) 0.0036(9)
C9 0.0184(11) 0.0249(12) 0.0236(12) -0.0003(10) 0.0011(9) 0.0007(9)
C10 0.0205(11) 0.0201(11) 0.0215(12) -0.0039(10) -0.0005(9) -0.0015(9)
C11 0.0199(11) 0.0190(12) 0.0171(11) -0.0016(10) 0.0013(9) 0.0002(9)
C12 0.0405(13) 0.0134(11) 0.0213(12) -0.0042(9) -0.0001(10) -0.0008(10)
C13 0.0428(14) 0.0180(11) 0.0206(12) -0.0012(9) -0.0024(11) 0.0047(10)
C14 0.0659(19) 0.0272(14) 0.0265(13) -0.0091(11) 0.0035(13) 0.0021(13)
C15 0.073(2) 0.0319(14) 0.0336(15) -0.0133(12) 0.0011(14) -0.0131(15)
C16 0.0650(19) 0.0360(15) 0.0402(16) -0.0158(13) 0.0049(14) -0.0189(14)
C17 0.0418(14) 0.0279(13) 0.0293(13) -0.0085(11) 0.0018(11) -0.0091(11)
C18 0.0397(14) 0.0262(12) 0.0210(12) 0.0012(10) 0.0036(11) 0.0128(11)
C19 0.0491(16) 0.0354(14) 0.0323(14) -0.0024(12) 0.0088(12) 0.0156(13)
C20 0.0524(17) 0.0321(14) 0.0367(15) 0.0043(12) 0.0003(13) 0.0149(13)
C21 0.0257(12) 0.0310(13) 0.0202(12) 0.0024(10) 0.0063(10) 0.0073(10)
C22 0.0343(13) 0.0313(13) 0.0225(12) 0.0004(10) 0.0035(11) 0.0063(11)
C23 0.0322(13) 0.0281(13) 0.0353(14) 0.0052(11) 0.0102(12) 0.0036(11)
C24 0.0265(13) 0.0360(14) 0.0457(16) -0.0061(13) 0.0134(12) -0.0024(11)
C25 0.0236(13) 0.0503(16) 0.0341(14) -0.0038(13) 0.0014(11) -0.0043(12)
C26 0.0249(12) 0.0426(15) 0.0285(14) 0.0043(12) 0.0051(11) 0.0081(11)
C27 0.0328(13) 0.0224(12) 0.0287(13) 0.0001(10) -0.0060(11) -0.0042(10)
C28 0.0328(13) 0.0271(13) 0.0411(14) 0.0006(12) -0.0096(12) 0.0055(11)
C29 0.0559(17) 0.0318(14) 0.0318(14) 0.0007(12) -0.0148(13) -0.0010(13)
C30 0.0335(13) 0.0254(12) 0.0395(15) 0.0049(11) -0.0158(11) -0.0064(11)
C31 0.0323(14) 0.0455(16) 0.0488(16) 0.0162(14) -0.0084(13) -0.0120(12)
C32 0.0499(16) 0.0253(13) 0.0632(19) 0.0055(13) -0.0264(15) -0.0141(12)
C33 0.0383(14) 0.0288(13) 0.0355(14) -0.0123(11) -0.0063(12) -0.0008(11)
C34 0.0441(16) 0.0409(16) 0.0511(17) -0.0196(13) -0.0045(14) 0.0107(13)
C35 0.0449(17) 0.0500(17) 0.0421(16) -0.0121(13) 0.0104(13) -0.0016(14)
C36 0.0200(11) 0.0217(12) 0.0215(12) -0.0008(10) 0.0022(10) 0.0041(10)
C37 0.0323(13) 0.0169(11) 0.0188(11) 0.0035(9) -0.0010(10) -0.0004(10)
C38 0.0298(12) 0.0166(11) 0.0214(11) -0.0007(9) -0.0003(10) -0.0032(10)
C39 0.0396(14) 0.0206(12) 0.0205(12) 0.0014(10) 0.0019(10) -0.0002(10)
C40 0.0456(15) 0.0260(13) 0.0196(12) 0.0003(10) -0.0012(11) 0.0111(11)
C41 0.0457(15) 0.0320(14) 0.0240(12) 0.0029(11) -0.0006(11) 0.0165(12)
C42 0.0377(14) 0.0273(12) 0.0203(12) 0.0013(10) 0.0011(11) 0.0091(11)
C43 0.0303(13) 0.0233(12) 0.0256(12) 0.0007(10) 0.0050(10) -0.0021(10)
C44 0.0374(14) 0.0308(13) 0.0318(13) 0.0065(11) 0.0090(12) 0.0044(11)
C45 0.0345(14) 0.0352(14) 0.0420(15) 0.0006(12) 0.0040(12) -0.0094(11)
C46 0.0246(12) 0.0329(13) 0.0258(12) 0.0033(11) 0.0074(10) 0.0043(11)
C47 0.0253(13) 0.0549(17) 0.0379(15) 0.0091(14) 0.0031(11) -0.0016(12)
C48 0.0251(14) 0.086(2) 0.0394(16) 0.0235(17) 0.0047(12) 0.0162(15)
C49 0.0473(17) 0.0548(19) 0.0475(18) 0.0271(15) 0.0216(15) 0.0261(15)
C50 0.0583(18) 0.0295(14) 0.0407(16) 0.0076(12) 0.0191(14) 0.0129(13)
C51 0.0409(15) 0.0252(13) 0.0291(13) 0.0042(11) 0.0059(11) 0.0054(11)
C52 0.0422(19) 0.214(5) 0.0238(15) 0.000(2) 0.0024(14) 0.024(3)
C53 0.046(2) 0.410(10) 0.041(2) 0.052(4) 0.0176(18) 0.055(4)
C54 0.063(2) 0.134(3) 0.0292(16) 0.0015(19) 0.0041(15) 0.022(2)
C55 0.0531(17) 0.0251(14) 0.0533(18) -0.0112(13) -0.0207(14) 0.0044(12)
C56 0.107(3) 0.0488(19) 0.084(3) -0.0244(19) -0.059(2) 0.013(2)
C57 0.0445(17) 0.0337(15) 0.076(2) 0.0129(15) -0.0149(16) -0.0103(13)
C58 0.0286(13) 0.0245(12) 0.0351(14) 0.0036(11) -0.0077(11) -0.0042(10)
C59 0.0286(13) 0.0294(13) 0.0500(16) -0.0085(12) -0.0082(12) 0.0040(11)
C60 0.0342(14) 0.0385(15) 0.0409(15) 0.0049(12) -0.0151(12) -0.0011(12)

loop_
_atom_type_symbol
_atom_type_description
_atom_type_scat_dispersion_real
_atom_type_scat_dispersion_imag
_atom_type_scat_source
C C 0.0033 0.0016 'International Tables Vol C Tables 4.2.6.8 and 6.1.1.4'
H H 0.0000 0.0000 'International Tables Vol C Tables 4.2.6.8 and 6.1.1.4'
N N 0.0061 0.0033 'International Tables Vol C Tables 4.2.6.8 and 6.1.1.4'
O O 0.0106 0.0060 'International Tables Vol C Tables 4.2.6.8 and 6.1.1.4'
Si Si 0.0817 0.0704 'International Tables Vol C Tables 4.2.6.8 and 6.1.1.4'

loop_
_geom_angle_atom_site_label_1
_geom_angle_atom_site_label_2
_geom_angle_atom_site_label_3
_geom_angle
C4 Si1 C30 112.27(10)
C4 Si1 C33 108.66(10)
C30 Si1 C33 112.68(11)
C4 Si1 C27 107.83(10)
C30 Si1 C27 107.36(10)
C33 Si1 C27 107.83(11)
C9 Si2 C52 107.27(13)
C9 Si2 C55 105.60(11)
C52 Si2 C55 111.3(2)
C9 Si2 C58 108.73(10)
C52 Si2 C58 109.87(16)
C55 Si2 C58 113.77(11)
C11 O4 C12 118.23(16)
C36 O6 C37 117.26(16)
C5 N1 C11 118.39(17)
C5 N1 C1 117.36(16)
C11 N1 C1 124.22(17)
C10 N2 C36 117.78(17)
C10 N2 C6 117.18(16)
C36 N2 C6 124.91(17)
N1 C1 C2 108.01(16)
N1 C1 C6 108.98(16)
C2 C1 C6 113.38(17)
N1 C1 H1 108.8
C2 C1 H1 108.8
C6 C1 H1 108.8
C3 C2 C1 111.84(17)
C3 C2 H2A 109.2
C1 C2 H2A 109.2
C3 C2 H2B 109.2
C1 C2 H2B 109.2
H2A C2 H2B 107.9
O1 C3 C4 122.3(2)
O1 C3 C2 121.2(2)
C4 C3 C2 116.29(18)
C5 C4 C3 117.85(19)
C5 C4 Si1 123.16(16)
C3 C4 Si1 118.89(15)
C4 C5 N1 124.82(19)
C4 C5 H5 117.6
N1 C5 H5 117.6
N2 C6 C7 107.65(16)
N2 C6 C1 108.81(16)
C7 C6 C1 112.26(17)
N2 C6 H6 109.4
C7 C6 H6 109.4
C1 C6 H6 109.4
C8 C7 C6 110.71(17)
C8 C7 H7A 109.5
C6 C7 H7A 109.5
C8 C7 H7B 109.5
C6 C7 H7B 109.5
H7A C7 H7B 108.1
O2 C8 C9 123.4(2)
O2 C8 C7 121.45(19)
C9 C8 C7 115.05(18)
C10 C9 C8 117.90(19)
C10 C9 Si2 122.56(16)
C8 C9 Si2 119.46(16)
C9 C10 N2 125.61(19)
C9 C10 H10 117.2
N2 C10 H10 117.2
O3 C11 O4 126.08(19)
O3 C11 N1 123.81(19)
O4 C11 N1 110.11(17)
O4 C12 C17 103.70(18)
O4 C12 C13 109.06(17)
C17 C12 C13 113.21(19)
O4 C12 H12 110.2
C17 C12 H12 110.2
C13 C12 H12 110.2
C12 C13 C14 107.75(19)
C12 C13 C18 114.76(18)
C14 C13 C18 112.72(19)
C12 C13 H13 107.1
C14 C13 H13 107.1
C18 C13 H13 107.1
C15 C14 C13 113.2(2)
C15 C14 H14A 108.9
C13 C14 H14A 108.9
C15 C14 H14B 108.9
C13 C14 H14B 108.9
H14A C14 H14B 107.7
C16 C15 C14 110.8(2)
C16 C15 H15A 109.5
C14 C15 H15A 109.5
C16 C15 H15B 109.5
C14 C15 H15B 109.5
H15A C15 H15B 108.1
C15 C16 C17 109.2(2)
C15 C16 H16A 109.8
C17 C16 H16A 109.8
C15 C16 H16B 109.8
C17 C16 H16B 109.8
H16A C16 H16B 108.3
C12 C17 C16 112.4(2)
C12 C17 H17A 109.1
C16 C17 H17A 109.1
C12 C17 H17B 109.1
C16 C17 H17B 109.1
H17A C17 H17B 107.9
C21 C18 C20 111.7(2)
C21 C18 C19 105.15(19)
C20 C18 C19 106.58(19)
C21 C18 C13 112.38(18)
C20 C18 C13 111.4(2)
C19 C18 C13 109.23(19)
C18 C19 H19A 109.5
C18 C19 H19B 109.5
H19A C19 H19B 109.5
C18 C19 H19C 109.5
H19A C19 H19C 109.5
H19B C19 H19C 109.5
C18 C20 H20A 109.5
C18 C20 H20B 109.5
H20A C20 H20B 109.5
C18 C20 H20C 109.5
H20A C20 H20C 109.5
H20B C20 H20C 109.5
C26 C21 C22 116.4(2)
C26 C21 C18 123.4(2)
C22 C21 C18 119.9(2)
C23 C22 C21 122.3(2)
C23 C22 H22 118.8
C21 C22 H22 118.8
C22 C23 C24 119.5(2)
C22 C23 H23 120.3
C24 C23 H23 120.3
C25 C24 C23 119.5(2)
C25 C24 H24 120.2
C23 C24 H24 120.2
C24 C25 C26 121.0(2)
C24 C25 H25 119.5
C26 C25 H25 119.5
C25 C26 C21 121.2(2)
C25 C26 H26 119.4
C21 C26 H26 119.4
C29 C27 C28 108.6(2)
C29 C27 Si1 112.01(16)
C28 C27 Si1 113.56(16)
C29 C27 H27 107.5
C28 C27 H27 107.5
Si1 C27 H27 107.5
C27 C28 H28A 109.5
C27 C28 H28B 109.5
H28A C28 H28B 109.5
C27 C28 H28C 109.5
H28A C28 H28C 109.5
H28B C28 H28C 109.5
C27 C29 H29A 109.5
C27 C29 H29B 109.5
H29A C29 H29B 109.5
C27 C29 H29C 109.5
H29A C29 H29C 109.5
H29B C29 H29C 109.5
C31 C30 C32 109.7(2)
C31 C30 Si1 113.88(16)
C32 C30 Si1 115.47(18)
C31 C30 H30 105.6
C32 C30 H30 105.6
Si1 C30 H30 105.6
C30 C31 H31A 109.5
C30 C31 H31B 109.5
H31A C31 H31B 109.5
C30 C31 H31C 109.5
H31A C31 H31C 109.5
H31B C31 H31C 109.5
C30 C32 H32A 109.5
C30 C32 H32B 109.5
H32A C32 H32B 109.5
C30 C32 H32C 109.5
H32A C32 H32C 109.5
H32B C32 H32C 109.5
C35 C33 C34 108.5(2)
C35 C33 Si1 111.21(16)
C34 C33 Si1 114.68(18)
C35 C33 H33 107.4
C34 C33 H33 107.4
Si1 C33 H33 107.4
C33 C34 H34A 109.5
C33 C34 H34B 109.5
H34A C34 H34B 109.5
C33 C34 H34C 109.5
H34A C34 H34C 109.5
H34B C34 H34C 109.5
C33 C35 H35A 109.5
C33 C35 H35B 109.5
H35A C35 H35B 109.5
C33 C35 H35C 109.5
H35A C35 H35C 109.5
H35B C35 H35C 109.5
O5 C36 O6 125.95(19)
O5 C36 N2 122.9(2)
O6 C36 N2 111.15(17)
O6 C37 C42 105.49(16)
O6 C37 C38 109.46(16)
C42 C37 C38 113.37(18)
O6 C37 H37 109.5
C42 C37 H37 109.5
C38 C37 H37 109.5
C37 C38 C39 107.15(17)
C37 C38 C43 115.26(18)
C39 C38 C43 112.39(18)
C37 C38 H38 107.2
C39 C38 H38 107.2
C43 C38 H38 107.2
C40 C39 C38 113.24(19)
C40 C39 H39A 108.9
C38 C39 H39A 108.9
C40 C39 H39B 108.9
C38 C39 H39B 108.9
H39A C39 H39B 107.7
C41 C40 C39 111.0(2)
C41 C40 H40A 109.4
C39 C40 H40A 109.4
C41 C40 H40B 109.4
C39 C40 H40B 109.4
H40A C40 H40B 108.0
C40 C41 C42 110.21(18)
C40 C41 H41A 109.6
C42 C41 H41A 109.6
C40 C41 H41B 109.6
C42 C41 H41B 109.6
H41A C41 H41B 108.1
C37 C42 C41 111.52(19)
C37 C42 H42A 109.3
C41 C42 H42A 109.3
C37 C42 H42B 109.3
C41 C42 H42B 109.3
H42A C42 H42B 108.0
C45 C43 C44 107.15(19)
C45 C43 C46 111.88(19)
C44 C43 C46 103.74(18)
C45 C43 C38 111.72(19)
C44 C43 C38 109.86(19)
C46 C43 C38 112.05(18)
C43 C44 H44A 109.5
C43 C44 H44B 109.5
H44A C44 H44B 109.5
C43 C44 H44C 109.5
H44A C44 H44C 109.5
H44B C44 H44C 109.5
C43 C45 H45A 109.5
C43 C45 H45B 109.5
H45A C45 H45B 109.5
C43 C45 H45C 109.5
H45A C45 H45C 109.5
H45B C45 H45C 109.5
C51 C46 C47 117.4(2)
C51 C46 C43 120.0(2)
C47 C46 C43 122.0(2)
C46 C47 C48 120.4(3)
C46 C47 H47 119.8
C48 C47 H47 119.8
C49 C48 C47 120.8(3)
C49 C48 H48 119.6
C47 C48 H48 119.6
C50 C49 C48 119.6(3)
C50 C49 H49 120.2
C48 C49 H49 120.2
C49 C50 C51 119.8(3)
C49 C50 H50 120.1
C51 C50 H50 120.1
C46 C51 C50 121.9(2)
C46 C51 H51 119.0
C50 C51 H51 119.0
C53 C52 C54 118.4(3)
C53 C52 Si2 123.4(3)
C54 C52 Si2 116.7(2)
C53 C52 H52 94.0
C54 C52 H52 94.0
Si2 C52 H52 94.0
C52 C53 H53A 109.5
C52 C53 H53B 109.5
H53A C53 H53B 109.5
C52 C53 H53C 109.5
H53A C53 H53C 109.5
H53B C53 H53C 109.5
C52 C54 H54A 109.5
C52 C54 H54B 109.5
H54A C54 H54B 109.5
C52 C54 H54C 109.5
H54A C54 H54C 109.5
H54B C54 H54C 109.5
C56 C55 C57 110.3(3)
C56 C55 Si2 115.6(2)
C57 C55 Si2 113.89(18)
C56 C55 H55 105.3
C57 C55 H55 105.3
Si2 C55 H55 105.3
C55 C56 H56A 109.5
C55 C56 H56B 109.5
H56A C56 H56B 109.5
C55 C56 H56C 109.5
H56A C56 H56C 109.5
H56B C56 H56C 109.5
C55 C57 H57A 109.5
C55 C57 H57B 109.5
H57A C57 H57B 109.5
C55 C57 H57C 109.5
H57A C57 H57C 109.5
H57B C57 H57C 109.5
C59 C58 C60 110.1(2)
C59 C58 Si2 113.69(16)
C60 C58 Si2 114.42(16)
C59 C58 H58 106.0
C60 C58 H58 106.0
Si2 C58 H58 106.0
C58 C59 H59A 109.5
C58 C59 H59B 109.5
H59A C59 H59B 109.5
C58 C59 H59C 109.5
H59A C59 H59C 109.5
H59B C59 H59C 109.5
C58 C60 H60A 109.5
C58 C60 H60B 109.5
H60A C60 H60B 109.5
C58 C60 H60C 109.5
H60A C60 H60C 109.5
H60B C60 H60C 109.5

loop_
_geom_bond_atom_site_label_1
_geom_bond_atom_site_label_2
_geom_bond_distance
Si1 C4 1.883(2)
Si1 C30 1.890(2)
Si1 C33 1.902(3)
Si1 C27 1.903(2)
Si2 C9 1.888(2)
Si2 C52 1.890(3)
Si2 C55 1.891(3)
Si2 C58 1.892(2)
O1 C3 1.219(2)
O2 C8 1.223(2)
O3 C11 1.202(2)
O4 C11 1.338(2)
O4 C12 1.467(2)
O5 C36 1.206(2)
O6 C36 1.337(3)
O6 C37 1.474(2)
N1 C5 1.387(3)
N1 C11 1.390(3)
N1 C1 1.473(3)
N2 C10 1.386(3)
N2 C36 1.392(3)
N2 C6 1.477(3)
C1 C2 1.518(3)
C1 C6 1.547(3)
C1 H1 1.0000
C2 C3 1.508(3)
C2 H2A 0.9900
C2 H2B 0.9900
C3 C4 1.476(3)
C4 C5 1.356(3)
C5 H5 0.9500
C6 C7 1.523(3)
C6 H6 1.0000
C7 C8 1.514(3)
C7 H7A 0.9900
C7 H7B 0.9900
C8 C9 1.469(3)
C9 C10 1.349(3)
C10 H10 0.9500
C12 C17 1.517(3)
C12 C13 1.534(3)
C12 H12 1.0000
C13 C14 1.541(3)
C13 C18 1.564(3)
C13 H13 1.0000
C14 C15 1.520(4)
C14 H14A 0.9900
C14 H14B 0.9900
C15 C16 1.515(4)
C15 H15A 0.9900
C15 H15B 0.9900
C16 C17 1.528(3)
C16 H16A 0.9900
C16 H16B 0.9900
C17 H17A 0.9900
C17 H17B 0.9900
C18 C21 1.529(3)
C18 C20 1.539(3)
C18 C19 1.550(3)
C19 H19A 0.9800
C19 H19B 0.9800
C19 H19C 0.9800
C20 H20A 0.9800
C20 H20B 0.9800
C20 H20C 0.9800
C21 C26 1.396(3)
C21 C22 1.396(3)
C22 C23 1.382(3)
C22 H22 0.9500
C23 C24 1.388(4)
C23 H23 0.9500
C24 C25 1.361(4)
C24 H24 0.9500
C25 C26 1.387(4)
C25 H25 0.9500
C26 H26 0.9500
C27 C29 1.533(3)
C27 C28 1.533(3)
C27 H27 1.0000
C28 H28A 0.9800
C28 H28B 0.9800
C28 H28C 0.9800
C29 H29A 0.9800
C29 H29B 0.9800
C29 H29C 0.9800
C30 C31 1.529(4)
C30 C32 1.539(3)
C30 H30 1.0000
C31 H31A 0.9800
C31 H31B 0.9800
C31 H31C 0.9800
C32 H32A 0.9800
C32 H32B 0.9800
C32 H32C 0.9800
C33 C35 1.521(4)
C33 C34 1.537(3)
C33 H33 1.0000
C34 H34A 0.9800
C34 H34B 0.9800
C34 H34C 0.9800
C35 H35A 0.9800
C35 H35B 0.9800
C35 H35C 0.9800
C37 C42 1.518(3)
C37 C38 1.527(3)
C37 H37 1.0000
C38 C39 1.546(3)
C38 C43 1.556(3)
C38 H38 1.0000
C39 C40 1.525(3)
C39 H39A 0.9900
C39 H39B 0.9900
C40 C41 1.515(3)
C40 H40A 0.9900
C40 H40B 0.9900
C41 C42 1.525(3)
C41 H41A 0.9900
C41 H41B 0.9900
C42 H42A 0.9900
C42 H42B 0.9900
C43 C45 1.525(3)
C43 C44 1.545(3)
C43 C46 1.552(3)
C44 H44A 0.9800
C44 H44B 0.9800
C44 H44C 0.9800
C45 H45A 0.9800
C45 H45B 0.9800
C45 H45C 0.9800
C46 C51 1.386(3)
C46 C47 1.392(3)
C47 C48 1.393(4)
C47 H47 0.9500
C48 C49 1.374(4)
C48 H48 0.9500
C49 C50 1.370(4)
C49 H49 0.9500
C50 C51 1.388(3)
C50 H50 0.9500
C51 H51 0.9500
C52 C53 1.316(5)
C52 C54 1.509(4)
C52 H52 1.0000
C53 H53A 0.9800
C53 H53B 0.9800
C53 H53C 0.9800
C54 H54A 0.9800
C54 H54B 0.9800
C54 H54C 0.9800
C55 C56 1.519(4)
C55 C57 1.529(4)
C55 H55 1.0000
C56 H56A 0.9800
C56 H56B 0.9800
C56 H56C 0.9800
C57 H57A 0.9800
C57 H57B 0.9800
C57 H57C 0.9800
C58 C59 1.530(3)
C58 C60 1.538(3)
C58 H58 1.0000
C59 H59A 0.9800
C59 H59B 0.9800
C59 H59C 0.9800
C60 H60A 0.9800
C60 H60B 0.9800
C60 H60C 0.9800

loop_
_geom_torsion_atom_site_label_1
_geom_torsion_atom_site_label_2
_geom_torsion_atom_site_label_3
_geom_torsion_atom_site_label_4
_geom_torsion
C5 N1 C1 C2 45.1(2)
C11 N1 C1 C2 -137.00(19)
C5 N1 C1 C6 -78.5(2)
C11 N1 C1 C6 99.4(2)
N1 C1 C2 C3 -55.2(2)
C6 C1 C2 C3 65.7(2)
C1 C2 C3 O1 -148.2(2)
C1 C2 C3 C4 36.5(3)
O1 C3 C4 C5 -179.4(2)
C2 C3 C4 C5 -4.1(3)
O1 C3 C4 Si1 -3.1(3)
C2 C3 C4 Si1 172.19(15)
C30 Si1 C4 C5 128.70(19)
C33 Si1 C4 C5 -105.99(19)
C27 Si1 C4 C5 10.6(2)
C30 Si1 C4 C3 -47.43(19)
C33 Si1 C4 C3 77.88(18)
C27 Si1 C4 C3 -165.49(16)
C3 C4 C5 N1 -8.5(3)
Si1 C4 C5 N1 175.35(15)
C11 N1 C5 C4 168.1(2)
C1 N1 C5 C4 -13.8(3)
C10 N2 C6 C7 42.3(2)
C36 N2 C6 C7 -141.88(19)
C10 N2 C6 C1 -79.6(2)
C36 N2 C6 C1 96.2(2)
N1 C1 C6 N2 -69.11(19)
C2 C1 C6 N2 170.57(17)
N1 C1 C6 C7 171.84(16)
C2 C1 C6 C7 51.5(2)
N2 C6 C7 C8 -57.8(2)
C1 C6 C7 C8 61.9(2)
C6 C7 C8 O2 -140.2(2)
C6 C7 C8 C9 43.2(2)
O2 C8 C9 C10 173.6(2)
C7 C8 C9 C10 -9.9(3)
O2 C8 C9 Si2 -9.6(3)
C7 C8 C9 Si2 166.96(15)
C52 Si2 C9 C10 -111.8(2)
C55 Si2 C9 C10 7.0(2)
C58 Si2 C9 C10 129.45(19)
C52 Si2 C9 C8 71.5(2)
C55 Si2 C9 C8 -169.68(17)
C58 Si2 C9 C8 -47.22(19)
C8 C9 C10 N2 -8.2(3)
Si2 C9 C10 N2 175.03(16)
C36 N2 C10 C9 174.2(2)
C6 N2 C10 C9 -9.7(3)
C12 O4 C11 O3 3.4(3)
C12 O4 C11 N1 -177.13(17)
C5 N1 C11 O3 9.8(3)
C1 N1 C11 O3 -168.06(19)
C5 N1 C11 O4 -169.68(16)
C1 N1 C11 O4 12.4(3)
C11 O4 C12 C17 123.0(2)
C11 O4 C12 C13 -116.12(19)
O4 C12 C13 C14 -167.70(18)
C17 C12 C13 C14 -52.8(2)
O4 C12 C13 C18 65.8(2)
C17 C12 C13 C18 -179.28(19)
C12 C13 C14 C15 54.8(3)
C18 C13 C14 C15 -177.5(2)
C13 C14 C15 C16 -58.9(3)
C14 C15 C16 C17 56.8(3)
O4 C12 C17 C16 173.63(19)
C13 C12 C17 C16 55.6(3)
C15 C16 C17 C12 -55.8(3)
C12 C13 C18 C21 -69.7(2)
C14 C13 C18 C21 166.48(18)
C12 C13 C18 C20 56.6(2)
C14 C13 C18 C20 -67.3(2)
C12 C13 C18 C19 174.06(18)
C14 C13 C18 C19 50.2(2)
C20 C18 C21 C26 -0.9(3)
C19 C18 C21 C26 -116.1(2)
C13 C18 C21 C26 125.2(2)
C20 C18 C21 C22 173.3(2)
C19 C18 C21 C22 58.1(3)
C13 C18 C21 C22 -60.6(3)
C26 C21 C22 C23 2.5(3)
C18 C21 C22 C23 -172.1(2)
C21 C22 C23 C24 -1.7(4)
C22 C23 C24 C25 -0.5(3)
C23 C24 C25 C26 1.8(4)
C24 C25 C26 C21 -0.9(4)
C22 C21 C26 C25 -1.2(3)
C18 C21 C26 C25 173.2(2)
C4 Si1 C27 C29 -170.36(17)
C30 Si1 C27 C29 68.5(2)
C33 Si1 C27 C29 -53.2(2)
C4 Si1 C27 C28 66.20(18)
C30 Si1 C27 C28 -54.97(18)
C33 Si1 C27 C28 -176.64(16)
C4 Si1 C30 C31 -30.3(2)
C33 Si1 C30 C31 -153.38(17)
C27 Si1 C30 C31 88.04(18)
C4 Si1 C30 C32 97.93(19)
C33 Si1 C30 C32 -25.2(2)
C27 Si1 C30 C32 -143.73(18)
C4 Si1 C33 C35 73.0(2)
C30 Si1 C33 C35 -161.93(18)
C27 Si1 C33 C35 -43.6(2)
C4 Si1 C33 C34 -50.5(2)
C30 Si1 C33 C34 74.5(2)
C27 Si1 C33 C34 -167.15(17)
C37 O6 C36 O5 2.2(3)
C37 O6 C36 N2 -178.66(16)
C10 N2 C36 O5 6.5(3)
C6 N2 C36 O5 -169.34(19)
C10 N2 C36 O6 -172.74(17)
C6 N2 C36 O6 11.4(3)
C36 O6 C37 C42 117.79(19)
C36 O6 C37 C38 -119.91(19)
O6 C37 C38 C39 -172.51(17)
C42 C37 C38 C39 -55.0(2)
O6 C37 C38 C43 61.6(2)
C42 C37 C38 C43 179.05(18)
C37 C38 C39 C40 55.3(2)
C43 C38 C39 C40 -177.12(18)
C38 C39 C40 C41 -57.3(3)
C39 C40 C41 C42 55.2(3)
O6 C37 C42 C41 176.83(17)
C38 C37 C42 C41 57.1(2)
C40 C41 C42 C37 -55.2(3)
C37 C38 C43 C45 55.3(2)
C39 C38 C43 C45 -67.9(2)
C37 C38 C43 C44 174.04(17)
C39 C38 C43 C44 50.9(2)
C37 C38 C43 C46 -71.2(2)
C39 C38 C43 C46 165.64(18)
C45 C43 C46 C51 178.6(2)
C44 C43 C46 C51 63.4(3)
C38 C43 C46 C51 -55.1(3)
C45 C43 C46 C47 7.0(3)
C44 C43 C46 C47 -108.1(2)
C38 C43 C46 C47 133.4(2)
C51 C46 C47 C48 -2.9(3)
C43 C46 C47 C48 168.8(2)
C46 C47 C48 C49 -0.1(4)
C47 C48 C49 C50 2.9(4)
C48 C49 C50 C51 -2.6(4)
C47 C46 C51 C50 3.2(3)
C43 C46 C51 C50 -168.7(2)
C49 C50 C51 C46 -0.5(4)
C9 Si2 C52 C53 34.7(6)
C55 Si2 C52 C53 -80.4(6)
C58 Si2 C52 C53 152.7(6)
C9 Si2 C52 C54 -159.4(3)
C55 Si2 C52 C54 85.5(4)
C58 Si2 C52 C54 -41.4(4)
C9 Si2 C55 C56 -158.8(2)
C52 Si2 C55 C56 -42.7(3)
C58 Si2 C55 C56 82.1(2)
C9 Si2 C55 C57 71.9(2)
C52 Si2 C55 C57 -171.98(19)
C58 Si2 C55 C57 -47.2(2)
C9 Si2 C58 C59 -33.77(19)
C52 Si2 C58 C59 -150.9(2)
C55 Si2 C58 C59 83.60(19)
C9 Si2 C58 C60 -161.40(17)
C52 Si2 C58 C60 81.5(2)
C55 Si2 C58 C60 -44.0(2)

loop_
_cod_related_entry_id
_cod_related_entry_database
_cod_related_entry_code
1 ChemSpider 21196705
